data_7015728
loop_
_publ_author_name
'Burrows, Andrew D.'
'Kelly, David J.'
'Mahon, Mary F.'
'Raithby, Paul R.'
'Richardson, Christopher'
'Stevenson, Anna J.'

_publ_section_title
;
 Silver coordination networks and cages based on a semi-rigid
 bis(isoxazolyl) ligand.
;
_journal_issue 20
_journal_name_full 'Dalton transactions (Cambridge, England : 2003)'
_journal_page_first 5483
_journal_page_last 5493
_journal_paper_doi 10.1039/c1dt10029g
_journal_volume 40
_journal_year 2011
_chemical_formula_sum 'C36 H40 Ag F6 N4 O4 Sb'
_chemical_formula_weight 936.34
_chemical_name_systematic
;
?
;
_space_group_IT_number 15
_symmetry_cell_setting monoclinic
_symmetry_space_group_name_Hall '-C 2yc'
_symmetry_space_group_name_H-M 'C 1 2/c 1'
_atom_sites_solution_hydrogens geom
_atom_sites_solution_primary direct
_atom_sites_solution_secondary difmap
_audit_creation_method SHELXL-97
_cell_angle_alpha 90.00
_cell_angle_beta 92.394(1)
_cell_angle_gamma 90.00
_cell_formula_units_Z 4
_cell_length_a 21.7220(3)
_cell_length_b 11.4650(2)
_cell_length_c 15.4820(2)
_cell_measurement_reflns_used 24070
_cell_measurement_temperature 150(2)
_cell_measurement_theta_max 30.034
_cell_measurement_theta_min 2.910
_cell_volume 3852.31(10)
_computing_cell_refinement 'HKL Scalepack (Otwinowski & Minor 1997)'
_computing_data_collection 'Collect (Bruker AXS BV, 1997-2004)'
_computing_data_reduction 'Denzo & Scalepack (Otwinowski & Minor, 1997)'
_computing_molecular_graphics 'ORTEX (P.McArdle, 1995)'
_computing_publication_material 'SHELXL-97/2 (Sheldrick,1997)'
_computing_structure_refinement 'SHELXL-97 (Sheldrick, 1997)'
_computing_structure_solution 'SHELXS-97 (Sheldrick, 1990)'
_diffrn_ambient_temperature 150(2)
_diffrn_measured_fraction_theta_full 0.997
_diffrn_measured_fraction_theta_max 0.997
_diffrn_measurement_device_type '95mm CCD camera on \k-goniostat'
_diffrn_measurement_method CCD
_diffrn_radiation_monochromator graphite
_diffrn_radiation_source 'fine-focus sealed tube'
_diffrn_radiation_type MoK\a
_diffrn_radiation_wavelength 0.71073
_diffrn_reflns_av_R_equivalents 0.0600
_diffrn_reflns_av_sigmaI/netI 0.0347
_diffrn_reflns_limit_h_max 30
_diffrn_reflns_limit_h_min -29
_diffrn_reflns_limit_k_max 16
_diffrn_reflns_limit_k_min -15
_diffrn_reflns_limit_l_max 18
_diffrn_reflns_limit_l_min -21
_diffrn_reflns_number 41679
_diffrn_reflns_theta_full 30.03
_diffrn_reflns_theta_max 30.03
_diffrn_reflns_theta_min 3.55
_exptl_absorpt_coefficient_mu 1.281
_exptl_absorpt_correction_T_max 0.76
_exptl_absorpt_correction_T_min 0.70
_exptl_absorpt_correction_type multi-scan
_exptl_absorpt_process_details
;
multi-scan from symmetry-related measurements
Sortav (Blessing 1995)
;
_exptl_crystal_colour Colourless
_exptl_crystal_density_diffrn 1.614
_exptl_crystal_density_method 'not measured'
_exptl_crystal_description Block
_exptl_crystal_F_000 1872
_exptl_crystal_size_max 0.50
_exptl_crystal_size_mid 0.40
_exptl_crystal_size_min 0.25
_refine_diff_density_max 1.492
_refine_diff_density_min -0.672
_refine_diff_density_rms 0.098
_refine_ls_extinction_coef 0.00168(13)
_refine_ls_extinction_expression Fc^*^=kFc[1+0.001xFc^2^\l^3^/sin(2\q)]^-1/4^
_refine_ls_extinction_method SHELXL
_refine_ls_goodness_of_fit_ref 1.033
_refine_ls_hydrogen_treatment constr
_refine_ls_matrix_type full
_refine_ls_number_parameters 242
_refine_ls_number_reflns 5618
_refine_ls_number_restraints 0
_refine_ls_restrained_S_all 1.033
_refine_ls_R_factor_all 0.0440
_refine_ls_R_factor_gt 0.0288
_refine_ls_shift/su_max 0.001
_refine_ls_shift/su_mean 0.000
_refine_ls_structure_factor_coef Fsqd
_refine_ls_weighting_details 'calc w=1/[\s^2^(Fo^2^)+(0.0394P)^2^+1.7844P] where P=(Fo^2^+2Fc^2^)/3'
_refine_ls_weighting_scheme calc
_refine_ls_wR_factor_gt 0.0675
_refine_ls_wR_factor_ref 0.0730
_reflns_number_gt 4492
_reflns_number_total 5618
_reflns_threshold_expression >2sigma(I)
_cod_data_source_file c1dt10029g.txt
_cod_data_source_block Compound-9-h08adb01
_cod_depositor_comments
;
The following automatic conversions were performed:
'_symmetry_cell_setting' value 'Monoclinic' changed to 'monoclinic'
according to '/home/saulius/struct/CIF-dictionaries/cif_core.dic'
dictionary named 'cif_core.dic' version 2.4.1 from
2010-06-29.

'_exptl_absorpt_correction_type' value 'Multi-Scan' changed
to 'multi-scan' according to
'/home/saulius/struct/CIF-dictionaries/cif_core.dic' dictionary named
'cif_core.dic' version 2.4.1 from 2010-06-29.

Automatic conversion script
Id: cif_fix_enum 1555 2011-01-17 13:19:09Z saulius 
;
_cod_original_sg_symbol_H-M C2/c
_cod_database_code 7015728

loop_
_symmetry_equiv_pos_as_xyz
'x, y, z'
'-x, y, -z+1/2'
'x+1/2, y+1/2, z'
'-x+1/2, y+1/2, -z+1/2'
'-x, -y, -z'
'x, -y, z-1/2'
'-x+1/2, -y+1/2, -z'
'x+1/2, -y+1/2, z-1/2'

loop_
_atom_site_label
_atom_site_type_symbol
_atom_site_fract_x
_atom_site_fract_y
_atom_site_fract_z
_atom_site_U_iso_or_equiv
_atom_site_adp_type
_atom_site_occupancy
_atom_site_symmetry_multiplicity
_atom_site_calc_flag
_atom_site_refinement_flags
_atom_site_disorder_assembly
_atom_site_disorder_group
Sb1 Sb 1.2500 0.2500 0.5000 0.03365(7) Uani 1 2 d S . .
Ag1 Ag 1.5000 0.421228(15) 0.2500 0.02381(7) Uani 1 2 d S . .
F1 F 1.21540(9) 0.34666(17) 0.41441(12) 0.0778(5) Uani 1 1 d . . .
F2 F 1.23964(12) 0.12582(17) 0.42432(14) 0.0944(7) Uani 1 1 d . . .
F3 F 1.32755(8) 0.2800(2) 0.45959(14) 0.0920(7) Uani 1 1 d . . .
O1 O 1.43275(6) 0.18038(11) 0.24139(9) 0.0281(3) Uani 1 1 d . . .
O2 O 1.43138(6) 0.53152(11) 0.40520(8) 0.0259(3) Uani 1 1 d . . .
N1 N 1.41654(7) 0.29714(13) 0.25559(10) 0.0247(3) Uani 1 1 d . . .
N2 N 1.48223(8) 0.55790(13) 0.35550(10) 0.0272(3) Uani 1 1 d . . .
C1 C 1.51347(9) 0.63908(15) 0.39727(12) 0.0251(4) Uani 1 1 d . . .
C2 C 1.48572(8) 0.66818(14) 0.47575(11) 0.0227(3) Uani 1 1 d . . .
C3 C 1.43502(8) 0.59976(15) 0.47685(11) 0.0233(3) Uani 1 1 d . . .
C4 C 1.56993(11) 0.68972(19) 0.36065(14) 0.0387(5) Uani 1 1 d . . .
H4A H 1.5797 0.6473 0.3080 0.058 Uiso 1 1 calc R . .
H4B H 1.6045 0.6831 0.4032 0.058 Uiso 1 1 calc R . .
H4C H 1.5627 0.7721 0.3467 0.058 Uiso 1 1 calc R . .
C5 C 1.38418(9) 0.58545(18) 0.53677(13) 0.0326(4) Uani 1 1 d . . .
H5A H 1.4012 0.5810 0.5963 0.049 Uiso 1 1 calc R . .
H5B H 1.3615 0.5136 0.5226 0.049 Uiso 1 1 calc R . .
H5C H 1.3562 0.6523 0.5311 0.049 Uiso 1 1 calc R . .
C6 C 1.50988(10) 0.75178(14) 0.54372(12) 0.0270(4) Uani 1 1 d . . .
H6A H 1.5537 0.7332 0.5575 0.032 Uiso 1 1 calc R . .
H6B H 1.4870 0.7393 0.5969 0.032 Uiso 1 1 calc R . .
C7 C 1.50502(8) 0.88001(14) 0.51886(11) 0.0231(3) Uani 1 1 d . . .
C8 C 1.55168(9) 0.95730(16) 0.54453(13) 0.0296(4) Uani 1 1 d . . .
H8 H 1.5875 0.9289 0.5750 0.036 Uiso 1 1 calc R . .
C9 C 1.45360(9) 0.92460(15) 0.47394(13) 0.0305(4) Uani 1 1 d . . .
H9 H 1.4214 0.8732 0.4555 0.037 Uiso 1 1 calc R . .
C10 C 1.35727(8) 0.30459(15) 0.23872(11) 0.0239(3) Uani 1 1 d . . .
C11 C 1.33225(9) 0.19494(16) 0.21170(12) 0.0270(4) Uani 1 1 d . . .
C12 C 1.38128(9) 0.12184(16) 0.21533(12) 0.0289(4) Uani 1 1 d . . .
C13 C 1.32416(10) 0.41694(17) 0.24988(13) 0.0324(4) Uani 1 1 d . . .
H13A H 1.3529 0.4755 0.2739 0.049 Uiso 1 1 calc R . .
H13B H 1.2906 0.4056 0.2894 0.049 Uiso 1 1 calc R . .
H13C H 1.3072 0.4437 0.1937 0.049 Uiso 1 1 calc R . .
C14 C 1.39054(12) -0.00460(18) 0.19793(17) 0.0440(5) Uani 1 1 d . . .
H14A H 1.4192 -0.0138 0.1511 0.066 Uiso 1 1 calc R . .
H14B H 1.3509 -0.0405 0.1810 0.066 Uiso 1 1 calc R . .
H14C H 1.4077 -0.0427 0.2503 0.066 Uiso 1 1 calc R . .
C15 C 1.26748(9) 0.1707(2) 0.17924(14) 0.0379(5) Uani 1 1 d . . .
H15A H 1.2383 0.2114 0.2164 0.045 Uiso 1 1 calc R . .
H15B H 1.2593 0.0859 0.1829 0.045 Uiso 1 1 calc R . .
C16 C 1.25686(9) 0.21093(17) 0.08631(13) 0.0314(4) Uani 1 1 d . . .
C17 C 1.22503(9) 0.31368(18) 0.06563(14) 0.0346(4) Uani 1 1 d . . .
H17 H 1.2076 0.3581 0.1104 0.042 Uiso 1 1 calc R . .
C18 C 1.28157(9) 0.14812(17) 0.01917(14) 0.0340(4) Uani 1 1 d . . .
H18 H 1.3034 0.0779 0.0317 0.041 Uiso 1 1 calc R . .

loop_
_atom_site_aniso_label
_atom_site_aniso_U_11
_atom_site_aniso_U_22
_atom_site_aniso_U_33
_atom_site_aniso_U_23
_atom_site_aniso_U_13
_atom_site_aniso_U_12
Sb1 0.02860(11) 0.02905(11) 0.04269(13) 0.00963(7) -0.00588(8) -0.00195(7)
Ag1 0.03039(11) 0.01840(10) 0.02264(10) 0.000 0.00120(7) 0.000
F1 0.0748(11) 0.0769(12) 0.0798(12) 0.0378(10) -0.0171(9) 0.0121(9)
F2 0.1353(19) 0.0601(11) 0.0870(14) -0.0224(10) -0.0054(13) -0.0107(12)
F3 0.0395(9) 0.156(2) 0.0805(13) 0.0278(13) 0.0031(9) -0.0192(11)
O1 0.0285(7) 0.0213(6) 0.0337(7) 0.0003(5) -0.0057(5) 0.0000(5)
O2 0.0293(6) 0.0245(6) 0.0239(6) -0.0057(5) 0.0018(5) -0.0026(5)
N1 0.0278(8) 0.0203(7) 0.0258(7) 0.0002(6) -0.0014(6) -0.0011(6)
N2 0.0333(8) 0.0240(7) 0.0248(7) -0.0044(6) 0.0059(6) -0.0048(6)
C1 0.0330(9) 0.0176(8) 0.0248(8) 0.0002(6) 0.0010(7) -0.0011(7)
C2 0.0322(9) 0.0153(7) 0.0203(8) 0.0003(6) -0.0037(7) 0.0034(6)
C3 0.0299(9) 0.0193(8) 0.0204(8) -0.0018(6) -0.0022(7) 0.0059(7)
C4 0.0459(12) 0.0312(10) 0.0397(11) -0.0030(9) 0.0093(9) -0.0126(9)
C5 0.0320(10) 0.0361(10) 0.0299(9) -0.0021(8) 0.0041(8) 0.0031(8)
C6 0.0425(11) 0.0175(8) 0.0205(8) -0.0023(6) -0.0054(8) -0.0003(7)
C7 0.0315(9) 0.0170(8) 0.0208(8) -0.0037(6) -0.0001(7) 0.0005(7)
C8 0.0310(10) 0.0231(9) 0.0339(10) -0.0026(7) -0.0089(8) 0.0027(7)
C9 0.0333(10) 0.0210(9) 0.0366(10) -0.0021(7) -0.0079(8) -0.0043(7)
C10 0.0270(9) 0.0250(9) 0.0195(8) 0.0029(6) 0.0014(7) -0.0018(7)
C11 0.0278(9) 0.0257(9) 0.0271(9) 0.0041(7) -0.0015(7) -0.0069(7)
C12 0.0329(10) 0.0240(9) 0.0292(9) 0.0027(7) -0.0047(8) -0.0061(7)
C13 0.0329(10) 0.0309(10) 0.0336(10) -0.0024(8) 0.0021(8) 0.0043(8)
C14 0.0528(14) 0.0224(9) 0.0558(14) -0.0012(9) -0.0110(11) -0.0009(9)
C15 0.0304(10) 0.0423(12) 0.0405(11) 0.0100(9) -0.0038(9) -0.0122(9)
C16 0.0234(9) 0.0308(10) 0.0391(11) 0.0027(8) -0.0082(8) -0.0091(8)
C17 0.0276(10) 0.0337(10) 0.0420(11) -0.0041(9) -0.0065(8) -0.0016(8)
C18 0.0297(10) 0.0252(9) 0.0463(12) 0.0010(8) -0.0103(9) -0.0014(7)

loop_
_atom_type_symbol
_atom_type_description
_atom_type_scat_dispersion_real
_atom_type_scat_dispersion_imag
_atom_type_scat_source
C C 0.0033 0.0016 'International Tables Vol C Tables 4.2.6.8 and 6.1.1.4'
H H 0.0000 0.0000 'International Tables Vol C Tables 4.2.6.8 and 6.1.1.4'
O O 0.0106 0.0060 'International Tables Vol C Tables 4.2.6.8 and 6.1.1.4'
N N 0.0061 0.0033 'International Tables Vol C Tables 4.2.6.8 and 6.1.1.4'
Sb Sb -0.5866 1.5461 'International Tables Vol C Tables 4.2.6.8 and 6.1.1.4'
F F 0.0171 0.0103 'International Tables Vol C Tables 4.2.6.8 and 6.1.1.4'
Ag Ag -0.8971 1.1015 'International Tables Vol C Tables 4.2.6.8 and 6.1.1.4'

loop_
_geom_angle_atom_site_label_1
_geom_angle_atom_site_label_2
_geom_angle_atom_site_label_3
_geom_angle
_geom_angle_site_symmetry_1
_geom_angle_site_symmetry_3
_geom_angle_publ_flag
F2 Sb1 F2 180.000(1) 7_756 . ?
F2 Sb1 F3 89.01(12) 7_756 . ?
F2 Sb1 F3 90.99(12) . . ?
F2 Sb1 F3 90.99(12) 7_756 7_756 ?
F2 Sb1 F3 89.01(12) . 7_756 ?
F3 Sb1 F3 180.00(4) . 7_756 ?
F2 Sb1 F1 91.57(10) 7_756 . ?
F2 Sb1 F1 88.43(10) . . ?
F3 Sb1 F1 89.69(9) . . ?
F3 Sb1 F1 90.31(9) 7_756 . ?
F2 Sb1 F1 88.43(10) 7_756 7_756 ?
F2 Sb1 F1 91.57(10) . 7_756 ?
F3 Sb1 F1 90.31(9) . 7_756 ?
F3 Sb1 F1 89.69(9) 7_756 7_756 ?
F1 Sb1 F1 180.00(8) . 7_756 ?
N2 Ag1 N2 94.46(8) . 2_855 ?
N2 Ag1 N1 103.71(5) . . ?
N2 Ag1 N1 126.85(6) 2_855 . ?
N2 Ag1 N1 126.85(6) . 2_855 ?
N2 Ag1 N1 103.71(5) 2_855 2_855 ?
N1 Ag1 N1 103.92(7) . 2_855 ?
C12 O1 N1 108.10(14) . . ?
C3 O2 N2 107.65(13) . . ?
C10 N1 O1 106.42(14) . . ?
C10 N1 Ag1 136.17(12) . . ?
O1 N1 Ag1 112.29(10) . . ?
C1 N2 O2 106.63(14) . . ?
C1 N2 Ag1 137.30(13) . . ?
O2 N2 Ag1 113.58(10) . . ?
N2 C1 C2 111.15(16) . . ?
N2 C1 C4 120.52(17) . . ?
C2 C1 C4 128.33(16) . . ?
C3 C2 C1 104.46(15) . . ?
C3 C2 C6 128.47(17) . . ?
C1 C2 C6 126.99(17) . . ?
C2 C3 O2 110.10(16) . . ?
C2 C3 C5 134.50(17) . . ?
O2 C3 C5 115.39(16) . . ?
C1 C4 H4A 109.5 . . ?
C1 C4 H4B 109.5 . . ?
H4A C4 H4B 109.5 . . ?
C1 C4 H4C 109.5 . . ?
H4A C4 H4C 109.5 . . ?
H4B C4 H4C 109.5 . . ?
C3 C5 H5A 109.5 . . ?
C3 C5 H5B 109.5 . . ?
H5A C5 H5B 109.5 . . ?
C3 C5 H5C 109.5 . . ?
H5A C5 H5C 109.5 . . ?
H5B C5 H5C 109.5 . . ?
C2 C6 C7 114.88(15) . . ?
C2 C6 H6A 108.5 . . ?
C7 C6 H6A 108.5 . . ?
C2 C6 H6B 108.5 . . ?
C7 C6 H6B 108.5 . . ?
H6A C6 H6B 107.5 . . ?
C9 C7 C8 118.01(16) . . ?
C9 C7 C6 121.87(16) . . ?
C8 C7 C6 120.06(16) . . ?
C9 C8 C7 120.63(17) 5_876 . ?
C9 C8 H8 119.7 5_876 . ?
C7 C8 H8 119.7 . . ?
C8 C9 C7 121.36(17) 5_876 . ?
C8 C9 H9 119.3 5_876 . ?
C7 C9 H9 119.3 . . ?
N1 C10 C11 111.21(16) . . ?
N1 C10 C13 120.70(16) . . ?
C11 C10 C13 128.08(17) . . ?
C12 C11 C10 104.11(16) . . ?
C12 C11 C15 128.60(18) . . ?
C10 C11 C15 127.07(18) . . ?
O1 C12 C11 110.15(16) . . ?
O1 C12 C14 114.90(17) . . ?
C11 C12 C14 134.95(18) . . ?
C10 C13 H13A 109.5 . . ?
C10 C13 H13B 109.5 . . ?
H13A C13 H13B 109.5 . . ?
C10 C13 H13C 109.5 . . ?
H13A C13 H13C 109.5 . . ?
H13B C13 H13C 109.5 . . ?
C12 C14 H14A 109.5 . . ?
C12 C14 H14B 109.5 . . ?
H14A C14 H14B 109.5 . . ?
C12 C14 H14C 109.5 . . ?
H14A C14 H14C 109.5 . . ?
H14B C14 H14C 109.5 . . ?
C11 C15 C16 111.35(16) . . ?
C11 C15 H15A 109.4 . . ?
C16 C15 H15A 109.4 . . ?
C11 C15 H15B 109.4 . . ?
C16 C15 H15B 109.4 . . ?
H15A C15 H15B 108.0 . . ?
C18 C16 C17 117.94(19) . . ?
C18 C16 C15 120.15(19) . . ?
C17 C16 C15 121.8(2) . . ?
C18 C17 C16 121.0(2) 7_755 . ?
C18 C17 H17 119.5 7_755 . ?
C16 C17 H17 119.5 . . ?
C17 C18 C16 121.10(19) 7_755 . ?
C17 C18 H18 119.4 7_755 . ?
C16 C18 H18 119.4 . . ?

loop_
_geom_bond_atom_site_label_1
_geom_bond_atom_site_label_2
_geom_bond_distance
_geom_bond_site_symmetry_2
_geom_bond_publ_flag
Sb1 F2 1.8516(19) 7_756 ?
Sb1 F2 1.8516(19) . ?
Sb1 F3 1.8535(17) . ?
Sb1 F3 1.8535(17) 7_756 ?
Sb1 F1 1.8616(15) . ?
Sb1 F1 1.8616(15) 7_756 ?
Ag1 N2 2.3075(15) . ?
Ag1 N2 2.3075(15) 2_855 ?
Ag1 N1 2.3089(15) . ?
Ag1 N1 2.3089(15) 2_855 ?
O1 C12 1.351(2) . ?
O1 N1 1.4038(19) . ?
O2 C3 1.357(2) . ?
O2 N2 1.405(2) . ?
N1 C10 1.306(2) . ?
N2 C1 1.307(2) . ?
C1 C2 1.419(3) . ?
C1 C4 1.490(3) . ?
C2 C3 1.353(3) . ?
C2 C6 1.502(2) . ?
C3 C5 1.481(3) . ?
C4 H4A 0.9800 . ?
C4 H4B 0.9800 . ?
C4 H4C 0.9800 . ?
C5 H5A 0.9800 . ?
C5 H5B 0.9800 . ?
C5 H5C 0.9800 . ?
C6 C7 1.522(2) . ?
C6 H6A 0.9900 . ?
C6 H6B 0.9900 . ?
C7 C9 1.389(3) . ?
C7 C8 1.392(3) . ?
C8 C9 1.388(3) 5_876 ?
C8 H8 0.9500 . ?
C9 C8 1.388(3) 5_876 ?
C9 H9 0.9500 . ?
C10 C11 1.425(2) . ?
C10 C13 1.489(3) . ?
C11 C12 1.355(3) . ?
C11 C15 1.500(3) . ?
C12 C14 1.490(3) . ?
C13 H13A 0.9800 . ?
C13 H13B 0.9800 . ?
C13 H13C 0.9800 . ?
C14 H14A 0.9800 . ?
C14 H14B 0.9800 . ?
C14 H14C 0.9800 . ?
C15 C16 1.519(3) . ?
C15 H15A 0.9900 . ?
C15 H15B 0.9900 . ?
C16 C18 1.391(3) . ?
C16 C17 1.396(3) . ?
C17 C18 1.386(3) 7_755 ?
C17 H17 0.9500 . ?
C18 C17 1.386(3) 7_755 ?
C18 H18 0.9500 . ?
